data_4512603
loop_
_publ_author_name
'Stappert, Kathrin'
'\"Unal, Derya'
'Spielberg, Eike T.'
'Mudring, Anja-Verena'

_publ_section_title
;
 Influence of the Counteranion on the Ability of
 1-Dodecyl-3-methyltriazolium Ionic Liquids to Form Mesophases
;
_journal_issue 2
_journal_name_full 'Crystal Growth &amp; Design'
_journal_page_first 752
_journal_paper_doi 10.1021/cg501564j
_journal_volume 15
_journal_year 2015
_chemical_formula_moiety 'C15 H30 I3 N3'
_chemical_formula_sum 'C15 H30 I3 N3 O0'
_chemical_formula_weight 633.12
_chemical_name_common '[C1C12triaz]I3'
_space_group_IT_number 2
_symmetry_cell_setting triclinic
_symmetry_space_group_name_Hall '-P 1'
_symmetry_space_group_name_H-M 'P -1'
_atom_sites_solution_hydrogens geom
_atom_sites_solution_primary direct
_atom_sites_solution_secondary difmap
_audit_creation_method SHELXL-97
_audit_update_record
;
2014-10-07 # Formatted by publCIF
;
_cell_angle_alpha 90.43(2)
_cell_angle_beta 92.25(2)
_cell_angle_gamma 82.93(2)
_cell_formula_units_Z 2
_cell_length_a 5.4494(10)
_cell_length_b 7.0744(10)
_cell_length_c 28.993(5)
_cell_measurement_reflns_used 9729
_cell_measurement_temperature 293(2)
_cell_measurement_theta_max 25
_cell_measurement_theta_min 2.8
_cell_volume 1108.4(3)
_computing_cell_refinement 'X-Area (Stoe & Cie, 2001)'
_computing_data_collection 'X-Area (Stoe & Cie, 2001)'
_computing_data_reduction 'X-Area (Stoe & Cie, 2001)'
_computing_molecular_graphics 'Diamond (Brandenburg 2011)'
_computing_publication_material 'WinGX publication routines (Farrugia, 1999)'
_computing_structure_refinement 'SHELXL-97 (Sheldrick, 1997)'
_computing_structure_solution 'SIR92 (Altomare 1994)'
_diffrn_ambient_temperature 293(2)
_diffrn_measured_fraction_theta_full 0.941
_diffrn_measured_fraction_theta_max 0.941
_diffrn_measurement_device_type 'STOE IPDS I'
_diffrn_measurement_method \w
_diffrn_radiation_monochromator graphite
_diffrn_radiation_source 'fine-focus sealed tube'
_diffrn_radiation_type MoK\a
_diffrn_radiation_wavelength 0.71073
_diffrn_reflns_av_R_equivalents 0.1071
_diffrn_reflns_av_sigmaI/netI 0.1170
_diffrn_reflns_limit_h_max 6
_diffrn_reflns_limit_h_min -6
_diffrn_reflns_limit_k_max 8
_diffrn_reflns_limit_k_min -8
_diffrn_reflns_limit_l_max 34
_diffrn_reflns_limit_l_min -34
_diffrn_reflns_number 9729
_diffrn_reflns_theta_full 25.00
_diffrn_reflns_theta_max 25.00
_diffrn_reflns_theta_min 2.81
_exptl_absorpt_coefficient_mu 4.230
_exptl_absorpt_correction_T_max 0.8378
_exptl_absorpt_correction_T_min 0.5249
_exptl_absorpt_correction_type numerical
_exptl_absorpt_process_details
;
  [X-Red (Stoe & Cie, 2001) and X-Shape (Stoe & Cie, 1999)]
;
_exptl_crystal_colour brown
_exptl_crystal_density_diffrn 1.897
_exptl_crystal_density_meas 1.9
_exptl_crystal_density_method 'not measured'
_exptl_crystal_description plate
_exptl_crystal_F_000 600
_exptl_crystal_size_max 0.4
_exptl_crystal_size_mid 0.3
_exptl_crystal_size_min 0.1
_refine_diff_density_max 1.521
_refine_diff_density_min -1.325
_refine_diff_density_rms 0.268
_refine_ls_extinction_method none
_refine_ls_goodness_of_fit_ref 1.149
_refine_ls_hydrogen_treatment mixed
_refine_ls_matrix_type full
_refine_ls_number_parameters 190
_refine_ls_number_reflns 3692
_refine_ls_number_restraints 0
_refine_ls_restrained_S_all 1.149
_refine_ls_R_factor_all 0.1510
_refine_ls_R_factor_gt 0.1037
_refine_ls_shift/su_max 0.000
_refine_ls_shift/su_mean 0.000
_refine_ls_structure_factor_coef Fsqd
_refine_ls_weighting_details 'calc w=1/[\s^2^(Fo^2^)+(0.0627P)^2^+58.3360P] where P=(Fo^2^+2Fc^2^)/3'
_refine_ls_weighting_scheme calc
_refine_ls_wR_factor_gt 0.2750
_refine_ls_wR_factor_ref 0.2906
_reflns_number_gt 1959
_reflns_number_total 3692
_reflns_threshold_expression >2sigma(I)
_cod_data_source_file cg501564j_si_003.cif
_cod_data_source_block kst19-i3
_cod_depositor_comments 'Adding full bibliography for 4512603--4512605.cif.'
_cod_original_cell_volume 1108.3(3)
_cod_original_sg_symbol_H-M P-1
_cod_database_code 4512603

loop_
_symmetry_equiv_pos_as_xyz
'x, y, z'
'-x, -y, -z'

loop_
_atom_site_label
_atom_site_type_symbol
_atom_site_fract_x
_atom_site_fract_y
_atom_site_fract_z
_atom_site_U_iso_or_equiv
_atom_site_adp_type
_atom_site_occupancy
_atom_site_symmetry_multiplicity
_atom_site_calc_flag
_atom_site_refinement_flags
C1 C 1.520(6) 0.645(7) -0.1411(10) 0.087(13) Uani 1 1 d .
H1A H 1.4792 0.5710 -0.1675 0.131 Uiso 1 1 calc R
H1B H 1.6865 0.6024 -0.1302 0.131 Uiso 1 1 calc R
H1C H 1.5076 0.7769 -0.1494 0.131 Uiso 1 1 calc R
I1 I 0.1814(3) 0.6462(3) 0.36176(7) 0.0456(5) Uani 1 1 d .
I2 I 0.0058(4) 0.7789(3) 0.45270(7) 0.0541(6) Uani 1 1 d .
I3 I 0.3244(4) 0.5009(3) 0.27229(7) 0.0619(7) Uani 1 1 d .
N02 N 0.504(4) 1.092(3) 0.3771(8) 0.046(5) Uani 1 1 d .
N03 N 0.576(4) 1.205(3) 0.4100(7) 0.042(5) Uani 1 1 d .
C8 C 0.968(5) 0.836(4) 0.1434(9) 0.053(8) Uani 1 1 d .
H8A H 0.9899 0.7011 0.1507 0.063 Uiso 1 1 calc R
H8B H 0.7999 0.8686 0.1311 0.063 Uiso 1 1 calc R
C3 C 1.393(5) 0.732(4) -0.0598(9) 0.045(7) Uani 1 1 d .
H3A H 1.5620 0.6933 -0.0486 0.054 Uiso 1 1 calc R
H3B H 1.3774 0.8665 -0.0672 0.054 Uiso 1 1 calc R
N01 N 0.669(4) 1.107(3) 0.3445(8) 0.042(5) Uani 1 1 d .
C9 C 1.005(5) 0.952(5) 0.1880(12) 0.064(9) Uani 1 1 d .
H9A H 1.1692 0.9129 0.2015 0.076 Uiso 1 1 calc R
H9B H 0.9938 1.0861 0.1805 0.076 Uiso 1 1 calc R
C12 C 0.654(5) 0.991(5) 0.3001(10) 0.054(8) Uani 1 1 d .
H12A H 0.6662 0.8568 0.3077 0.064 Uiso 1 1 calc R
H12B H 0.4944 1.0268 0.2845 0.064 Uiso 1 1 calc R
C4 C 1.218(5) 0.699(4) -0.0233(9) 0.048(7) Uani 1 1 d .
H4A H 1.2278 0.5636 -0.0174 0.057 Uiso 1 1 calc R
H4B H 1.0504 0.7433 -0.0343 0.057 Uiso 1 1 calc R
C7 C 1.151(5) 0.875(5) 0.1069(9) 0.055(8) Uani 1 1 d .
H7A H 1.1368 1.0110 0.1010 0.066 Uiso 1 1 calc R
H7B H 1.3184 0.8338 0.1182 0.066 Uiso 1 1 calc R
C10 C 0.812(5) 0.922(4) 0.2225(9) 0.046(7) Uani 1 1 d .
H10A H 0.8157 0.7863 0.2280 0.055 Uiso 1 1 calc R
H10B H 0.6497 0.9692 0.2096 0.055 Uiso 1 1 calc R
C5 C 1.276(5) 0.805(4) 0.0229(9) 0.041(6) Uani 1 1 d .
H5A H 1.4448 0.7627 0.0333 0.050 Uiso 1 1 calc R
H5B H 1.2635 0.9407 0.0169 0.050 Uiso 1 1 calc R
C14 C 0.772(5) 1.288(4) 0.4005(9) 0.042(6) Uani 1 1 d .
H14 H 0.8542 1.3686 0.4194 0.051 Uiso 1 1 calc R
C11 C 0.856(5) 1.023(4) 0.2682(9) 0.052(8) Uani 1 1 d .
H11A H 1.0159 0.9725 0.2820 0.063 Uiso 1 1 calc R
H11B H 0.8564 1.1579 0.2630 0.063 Uiso 1 1 calc R
C6 C 1.099(5) 0.771(4) 0.0621(9) 0.041(6) Uani 1 1 d .
H6A H 0.9302 0.8113 0.0515 0.050 Uiso 1 1 calc R
H6B H 1.1136 0.6355 0.0684 0.050 Uiso 1 1 calc R
C13 C 0.827(5) 1.230(5) 0.3565(12) 0.061(9) Uani 1 1 d .
H13 H 0.9500 1.2692 0.3386 0.073 Uiso 1 1 calc R
C15 C 0.423(8) 1.228(4) 0.4502(9) 0.080(13) Uani 1 1 d .
H15A H 0.2951 1.1462 0.4471 0.120 Uiso 1 1 calc R
H15B H 0.3504 1.3577 0.4526 0.120 Uiso 1 1 calc R
H15C H 0.5242 1.1934 0.4775 0.120 Uiso 1 1 calc R
C2 C 1.339(5) 0.620(5) -0.1022(9) 0.053(8) Uani 1 1 d .
H2A H 1.1708 0.6610 -0.1135 0.063 Uiso 1 1 calc R
H2B H 1.3496 0.4862 -0.0943 0.063 Uiso 1 1 calc R

loop_
_atom_site_aniso_label
_atom_site_aniso_U_11
_atom_site_aniso_U_22
_atom_site_aniso_U_33
_atom_site_aniso_U_23
_atom_site_aniso_U_13
_atom_site_aniso_U_12
C1 0.07(2) 0.16(4) 0.029(16) 0.00(2) 0.014(15) 0.00(2)
I1 0.0500(10) 0.0396(9) 0.0479(10) 0.0010(8) 0.0050(8) -0.0073(7)
I2 0.0647(13) 0.0506(12) 0.0467(12) -0.0054(10) 0.0082(9) -0.0041(9)
I3 0.0815(15) 0.0540(13) 0.0485(12) -0.0037(10) 0.0140(10) 0.0020(11)
N02 0.053(13) 0.048(14) 0.038(13) -0.003(11) -0.002(10) -0.012(11)
N03 0.045(12) 0.032(11) 0.044(13) 0.006(11) -0.001(10) 0.010(10)
C8 0.059(17) 0.063(19) 0.036(15) -0.005(14) 0.020(13) -0.003(14)
C3 0.052(16) 0.041(15) 0.042(15) -0.010(13) 0.013(12) -0.003(12)
N01 0.036(11) 0.049(13) 0.043(13) 0.003(11) 0.012(10) -0.004(10)
C9 0.034(15) 0.07(2) 0.08(2) -0.021(19) 0.008(15) -0.005(14)
C12 0.036(14) 0.07(2) 0.058(19) -0.019(16) 0.009(13) -0.011(13)
C4 0.050(16) 0.048(16) 0.046(16) -0.004(14) 0.012(13) -0.009(13)
C7 0.051(16) 0.08(2) 0.029(14) 0.003(15) -0.013(12) -0.011(15)
C10 0.046(15) 0.057(18) 0.033(14) -0.005(13) 0.002(11) -0.004(13)
C5 0.042(14) 0.037(14) 0.045(15) -0.009(13) 0.017(12) 0.001(11)
C14 0.047(15) 0.050(16) 0.035(14) -0.024(13) 0.009(11) -0.026(12)
C11 0.062(18) 0.061(19) 0.038(16) -0.007(15) 0.023(14) -0.023(15)
C6 0.043(14) 0.046(16) 0.037(14) -0.007(13) 0.002(11) -0.017(12)
C13 0.027(13) 0.08(2) 0.08(2) -0.017(19) 0.007(14) -0.019(14)
C15 0.17(4) 0.033(16) 0.028(15) -0.011(13) -0.014(19) 0.03(2)
C2 0.052(16) 0.08(2) 0.035(15) 0.005(15) -0.012(12) -0.032(15)

loop_
_atom_type_symbol
_atom_type_description
_atom_type_scat_dispersion_real
_atom_type_scat_dispersion_imag
_atom_type_scat_source
C C 0.0033 0.0016 'International Tables Vol C Tables 4.2.6.8 and 6.1.1.4'
H H 0.0000 0.0000 'International Tables Vol C Tables 4.2.6.8 and 6.1.1.4'
I I -0.4742 1.8119 'International Tables Vol C Tables 4.2.6.8 and 6.1.1.4'
N N 0.0061 0.0033 'International Tables Vol C Tables 4.2.6.8 and 6.1.1.4'
O O 0.0106 0.0060 'International Tables Vol C Tables 4.2.6.8 and 6.1.1.4'

loop_
_geom_angle_atom_site_label_1
_geom_angle_atom_site_label_2
_geom_angle_atom_site_label_3
_geom_angle
C2 C1 H1A 109.5
C2 C1 H1B 109.5
H1A C1 H1B 109.5
C2 C1 H1C 109.5
H1A C1 H1C 109.5
H1B C1 H1C 109.5
I3 I1 I2 175.98(10)
N03 N02 N01 102(2)
C14 N03 N02 114(2)
C14 N03 C15 130(2)
N02 N03 C15 116(2)
C7 C8 C9 111(2)
C7 C8 H8A 109.3
C9 C8 H8A 109.3
C7 C8 H8B 109.3
C9 C8 H8B 109.3
H8A C8 H8B 108.0
C4 C3 C2 110(2)
C4 C3 H3A 109.7
C2 C3 H3A 109.7
C4 C3 H3B 109.7
C2 C3 H3B 109.7
H3A C3 H3B 108.2
C13 N01 N02 112(2)
C13 N01 C12 129(2)
N02 N01 C12 119(2)
C10 C9 C8 111(2)
C10 C9 H9A 109.5
C8 C9 H9A 109.5
C10 C9 H9B 109.5
C8 C9 H9B 109.5
H9A C9 H9B 108.1
C11 C12 N01 112(2)
C11 C12 H12A 109.3
N01 C12 H12A 109.3
C11 C12 H12B 109.3
N01 C12 H12B 109.3
H12A C12 H12B 107.9
C3 C4 C5 112(2)
C3 C4 H4A 109.2
C5 C4 H4A 109.2
C3 C4 H4B 109.2
C5 C4 H4B 109.2
H4A C4 H4B 107.9
C6 C7 C8 111(2)
C6 C7 H7A 109.5
C8 C7 H7A 109.5
C6 C7 H7B 109.5
C8 C7 H7B 109.5
H7A C7 H7B 108.1
C9 C10 C11 112(2)
C9 C10 H10A 109.2
C11 C10 H10A 109.2
C9 C10 H10B 109.2
C11 C10 H10B 109.2
H10A C10 H10B 107.9
C6 C5 C4 113(2)
C6 C5 H5A 108.9
C4 C5 H5A 108.9
C6 C5 H5B 108.9
C4 C5 H5B 108.9
H5A C5 H5B 107.7
N03 C14 C13 105(2)
N03 C14 H14 127.5
C13 C14 H14 127.5
C12 C11 C10 109(2)
C12 C11 H11A 109.9
C10 C11 H11A 109.9
C12 C11 H11B 109.9
C10 C11 H11B 109.9
H11A C11 H11B 108.3
C7 C6 C5 114(2)
C7 C6 H6A 108.7
C5 C6 H6A 108.7
C7 C6 H6B 108.7
C5 C6 H6B 108.7
H6A C6 H6B 107.6
N01 C13 C14 106(2)
N01 C13 H13 127.1
C14 C13 H13 127.1
N03 C15 H15A 109.5
N03 C15 H15B 109.5
H15A C15 H15B 109.5
N03 C15 H15C 109.5
H15A C15 H15C 109.5
H15B C15 H15C 109.5
C3 C2 C1 112(2)
C3 C2 H2A 109.2
C1 C2 H2A 109.2
C3 C2 H2B 109.2
C1 C2 H2B 109.2
H2A C2 H2B 107.9

loop_
_geom_bond_atom_site_label_1
_geom_bond_atom_site_label_2
_geom_bond_distance
C1 C2 1.55(4)
C1 H1A 0.9600
C1 H1B 0.9600
C1 H1C 0.9600
I1 I3 2.883(3)
I1 I2 2.948(3)
N02 N03 1.32(3)
N02 N01 1.34(3)
N03 C14 1.32(3)
N03 C15 1.45(4)
C8 C7 1.53(4)
C8 C9 1.55(4)
C8 H8A 0.9700
C8 H8B 0.9700
C3 C4 1.49(3)
C3 C2 1.50(4)
C3 H3A 0.9700
C3 H3B 0.9700
N01 C13 1.34(3)
N01 C12 1.52(3)
C9 C10 1.51(4)
C9 H9A 0.9700
C9 H9B 0.9700
C12 C11 1.51(4)
C12 H12A 0.9700
C12 H12B 0.9700
C4 C5 1.57(4)
C4 H4A 0.9700
C4 H4B 0.9700
C7 C6 1.52(3)
C7 H7A 0.9700
C7 H7B 0.9700
C10 C11 1.53(4)
C10 H10A 0.9700
C10 H10B 0.9700
C5 C6 1.56(3)
C5 H5A 0.9700
C5 H5B 0.9700
C14 C13 1.37(4)
C14 H14 0.9300
C11 H11A 0.9700
C11 H11B 0.9700
C6 H6A 0.9700
C6 H6B 0.9700
C13 H13 0.9300
C15 H15A 0.9600
C15 H15B 0.9600
C15 H15C 0.9600
C2 H2A 0.9700
C2 H2B 0.9700
